data_7704820
loop_
_publ_author_name
'Helling, Christoph'
'W\"olper, Christoph'
'Schulz, Stephan'

_publ_section_title
;
 Synthesis of heteroleptic gallium-substituted antimony hydrides by
 stepwise \b-H elimination.
;
_journal_issue 34
_journal_name_full 'Dalton transactions (Cambridge, England : 2003)'
_journal_page_first 11835
_journal_page_last 11842
_journal_paper_doi 10.1039/d0dt01937b
_journal_volume 49
_journal_year 2020
_chemical_formula_sum 'B3 Ba2 Cd O9 Sc'
_chemical_formula_weight 608.47
_space_group_crystal_system triclinic
_space_group_IT_number 2
_space_group_name_Hall '-P 1'
_space_group_name_H-M_alt 'P -1'
_audit_creation_method SHELXL-2018/3
_audit_update_record
;
2020-04-28 deposited with the CCDC.	2020-07-08 downloaded from the CCDC.
;
_cell_angle_alpha 111.512(9)
_cell_angle_beta 103.895(11)
_cell_angle_gamma 102.032(10)
_cell_formula_units_Z 2
_cell_length_a 6.458(2)
_cell_length_b 8.338(3)
_cell_length_c 9.273(3)
_cell_measurement_reflns_used 9578
_cell_measurement_temperature 298(2)
_cell_measurement_theta_max 27.53
_cell_measurement_theta_min 3.65
_cell_volume 425.9(3)
_computing_structure_refinement 'SHELXL-2018/3 (Sheldrick, 2018)'
_computing_structure_solution 'SHELXT 2014/5 (Sheldrick, 2014)'
_diffrn_ambient_temperature 298(2)
_diffrn_measured_fraction_theta_full 1.000
_diffrn_measured_fraction_theta_max 0.998
_diffrn_measurement_device_type 'Bruker APEX-II CCD'
_diffrn_measurement_method '\f and \w scans'
_diffrn_radiation_type MoK\a
_diffrn_radiation_wavelength 0.71073
_diffrn_reflns_av_R_equivalents 0.0307
_diffrn_reflns_av_unetI/netI 0.0162
_diffrn_reflns_Laue_measured_fraction_full 1.000
_diffrn_reflns_Laue_measured_fraction_max 0.998
_diffrn_reflns_limit_h_max 8
_diffrn_reflns_limit_h_min -8
_diffrn_reflns_limit_k_max 10
_diffrn_reflns_limit_k_min -10
_diffrn_reflns_limit_l_max 12
_diffrn_reflns_limit_l_min -12
_diffrn_reflns_number 15565
_diffrn_reflns_point_group_measured_fraction_full 1.000
_diffrn_reflns_point_group_measured_fraction_max 0.998
_diffrn_reflns_theta_full 25.242
_diffrn_reflns_theta_max 27.538
_diffrn_reflns_theta_min 2.518
_exptl_absorpt_coefficient_mu 12.375
_exptl_crystal_colour clourless
_exptl_crystal_density_diffrn 4.745
_exptl_crystal_description block
_exptl_crystal_F_000 536
_refine_diff_density_max 0.847
_refine_diff_density_min -1.145
_refine_diff_density_rms 0.147
_refine_ls_extinction_method none
_refine_ls_goodness_of_fit_ref 1.098
_refine_ls_hydrogen_treatment undef
_refine_ls_matrix_type full
_refine_ls_number_parameters 145
_refine_ls_number_reflns 1954
_refine_ls_number_restraints 0
_refine_ls_restrained_S_all 1.098
_refine_ls_R_factor_all 0.0167
_refine_ls_R_factor_gt 0.0153
_refine_ls_shift/su_max 0.001
_refine_ls_shift/su_mean 0.000
_refine_ls_structure_factor_coef Fsqd
_refine_ls_weighting_details 'w=1/[\s^2^(Fo^2^)+(0.0166P)^2^+0.8997P] where P=(Fo^2^+2Fc^2^)/3'
_refine_ls_weighting_scheme calc
_refine_ls_wR_factor_gt 0.0382
_refine_ls_wR_factor_ref 0.0388
_reflns_Friedel_coverage 0.000
_reflns_number_gt 1869
_reflns_number_total 1954
_reflns_threshold_expression 'I > 2\s(I)'
_cod_data_source_file d0dt01937b2.cif
_cod_data_source_block Ba2CdScB3O9
_cod_depositor_comments 'Adding full bibliography for 7704820--7704822.cif.'
_cod_database_code 7704820
_shelx_shelxl_version_number 2018/3
_shelx_space_group_comment
;
The symmetry employed for this shelxl refinement is uniquely defined
by the following loop, which should always be used as a source of
symmetry information in preference to the above space-group names.
They are only intended as comments.
;

loop_
_space_group_symop_operation_xyz
'x, y, z'
'-x, -y, -z'

loop_
_atom_site_label
_atom_site_type_symbol
_atom_site_fract_x
_atom_site_fract_y
_atom_site_fract_z
_atom_site_U_iso_or_equiv
_atom_site_adp_type
_atom_site_occupancy
_atom_site_site_symmetry_order
_atom_site_calc_flag
_atom_site_refinement_flags_posn
_atom_site_refinement_flags_adp
_atom_site_refinement_flags_occupancy
_atom_site_disorder_assembly
_atom_site_disorder_group
Ba1 Ba 0.56002(3) 0.38474(3) 0.27954(2) 0.01714(6) Uani 1 1 d . . . . .
Cd1 Cd 0.09863(5) -0.20492(4) -0.01457(3) 0.02266(7) Uani 1 1 d . . . . .
O1 O 0.7706(4) 0.6957(3) 1.0081(3) 0.0206(5) Uani 1 1 d . . . . .
B1 B 0.7660(6) 0.5238(5) 0.9914(5) 0.0173(7) Uani 1 1 d . . . . .
Ba2 Ba 1.26609(3) 1.09696(3) 0.69882(2) 0.01715(6) Uani 1 1 d . . . . .
O2 O 0.6608(4) 0.3766(3) 0.8373(3) 0.0198(5) Uani 1 1 d . . . . .
B2 B 0.9585(6) 0.6934(5) 0.6214(5) 0.0169(7) Uani 1 1 d . . . . .
Sc1 Sc 0.82412(10) 0.32965(8) 0.66068(8) 0.01391(13) Uani 1 1 d . . . . .
O3 O 0.7931(4) 0.5569(3) 0.6199(3) 0.0183(5) Uani 1 1 d . . . . .
O6 O 0.9602(4) 0.7039(3) 0.4770(3) 0.0210(5) Uani 1 1 d . . . . .
O5 O 1.1312(4) 0.8155(3) 0.7660(3) 0.0226(5) Uani 1 1 d . . . . .
O8 O 0.1708(4) -0.0731(3) 0.3547(3) 0.0177(5) Uani 1 1 d . . . . .
O7 O 0.5052(4) 0.1911(3) 0.4794(3) 0.0213(5) Uani 1 1 d . . . . .
O4 O 0.8652(4) 0.4969(3) 1.1270(3) 0.0202(5) Uani 1 1 d . . . . .
O9 O 0.3460(5) 0.0296(4) 0.1900(3) 0.0263(6) Uani 1 1 d . . . . .
B3 B 0.3357(6) 0.0503(5) 0.3414(5) 0.0173(7) Uani 1 1 d . . . . .

loop_
_atom_site_aniso_label
_atom_site_aniso_U_11
_atom_site_aniso_U_22
_atom_site_aniso_U_33
_atom_site_aniso_U_23
_atom_site_aniso_U_13
_atom_site_aniso_U_12
Ba1 0.01590(10) 0.01876(11) 0.01736(11) 0.00900(8) 0.00553(8) 0.00520(8)
Cd1 0.02299(14) 0.02053(14) 0.02024(13) 0.00670(11) 0.00806(11) 0.00255(10)
O1 0.0215(13) 0.0201(13) 0.0196(12) 0.0074(10) 0.0071(10) 0.0083(10)
B1 0.0148(17) 0.0190(19) 0.0181(18) 0.0076(15) 0.0075(15) 0.0042(14)
Ba2 0.01547(10) 0.01662(11) 0.01742(11) 0.00627(8) 0.00542(8) 0.00405(8)
O2 0.0186(12) 0.0188(12) 0.0181(12) 0.0057(10) 0.0076(10) 0.0016(9)
B2 0.0172(18) 0.0177(19) 0.0186(18) 0.0088(15) 0.0067(15) 0.0090(14)
Sc1 0.0142(3) 0.0137(3) 0.0133(3) 0.0058(2) 0.0044(2) 0.0041(2)
O3 0.0165(12) 0.0183(12) 0.0229(13) 0.0115(10) 0.0081(10) 0.0048(9)
O6 0.0239(13) 0.0211(13) 0.0207(13) 0.0101(11) 0.0110(11) 0.0070(10)
O5 0.0222(13) 0.0205(13) 0.0198(13) 0.0089(11) 0.0033(10) 0.0012(10)
O8 0.0167(12) 0.0156(12) 0.0206(12) 0.0082(10) 0.0061(10) 0.0048(9)
O7 0.0190(12) 0.0194(13) 0.0202(12) 0.0094(11) 0.0017(10) 0.0005(10)
O4 0.0190(12) 0.0225(13) 0.0173(12) 0.0096(10) 0.0042(10) 0.0040(10)
O9 0.0321(15) 0.0212(14) 0.0200(13) 0.0071(11) 0.0109(11) -0.0005(11)
B3 0.0165(18) 0.0162(18) 0.0202(19) 0.0085(16) 0.0058(15) 0.0070(14)

loop_
_atom_type_symbol
_atom_type_description
_atom_type_scat_dispersion_real
_atom_type_scat_dispersion_imag
_atom_type_scat_source
B B 0.0013 0.0007 'International Tables Vol C Tables 4.2.6.8 and 6.1.1.4'
Ba Ba -0.3244 2.2819 'International Tables Vol C Tables 4.2.6.8 and 6.1.1.4'
Cd Cd -0.8075 1.2024 'International Tables Vol C Tables 4.2.6.8 and 6.1.1.4'
O O 0.0106 0.0060 'International Tables Vol C Tables 4.2.6.8 and 6.1.1.4'
Sc Sc 0.2519 0.3716 'International Tables Vol C Tables 4.2.6.8 and 6.1.1.4'

loop_
_geom_angle_atom_site_label_1
_geom_angle_atom_site_label_2
_geom_angle_atom_site_label_3
_geom_angle
_geom_angle_site_symmetry_1
_geom_angle_site_symmetry_3
_geom_angle_publ_flag
O9 Ba1 O3 84.67(8) . 2_666 ?
O9 Ba1 O1 80.44(8) . 2_666 ?
O3 Ba1 O1 77.03(8) 2_666 2_666 ?
O9 Ba1 O3 108.53(8) . . ?
O3 Ba1 O3 81.88(8) 2_666 . ?
O1 Ba1 O3 156.24(7) 2_666 . ?
O9 Ba1 O5 70.57(8) . 2_766 ?
O3 Ba1 O5 150.03(7) 2_666 2_766 ?
O1 Ba1 O5 113.70(8) 2_666 2_766 ?
O3 Ba1 O5 90.05(7) . 2_766 ?
O9 Ba1 O4 122.30(8) . 1_554 ?
O3 Ba1 O4 144.40(7) 2_666 1_554 ?
O1 Ba1 O4 84.66(8) 2_666 1_554 ?
O3 Ba1 O4 107.07(7) . 1_554 ?
O5 Ba1 O4 65.53(7) 2_766 1_554 ?
O9 Ba1 O6 148.61(8) . . ?
O3 Ba1 O6 109.95(8) 2_666 . ?
O1 Ba1 O6 129.06(8) 2_666 . ?
O3 Ba1 O6 49.81(7) . . ?
O5 Ba1 O6 85.52(8) 2_766 . ?
O4 Ba1 O6 60.13(7) 1_554 . ?
O9 Ba1 O7 49.36(8) . . ?
O3 Ba1 O7 72.90(7) 2_666 . ?
O1 Ba1 O7 122.54(8) 2_666 . ?
O3 Ba1 O7 59.58(7) . . ?
O5 Ba1 O7 78.11(7) 2_766 . ?
O4 Ba1 O7 141.69(7) 1_554 . ?
O6 Ba1 O7 107.06(7) . . ?
O9 Ba1 O2 123.67(8) . 2_666 ?
O3 Ba1 O2 64.69(7) 2_666 2_666 ?
O1 Ba1 O2 48.46(7) 2_666 2_666 ?
O3 Ba1 O2 111.99(7) . 2_666 ?
O5 Ba1 O2 143.79(7) 2_766 2_666 ?
O4 Ba1 O2 80.28(7) 1_554 2_666 ?
O6 Ba1 O2 87.62(7) . 2_666 ?
O7 Ba1 O2 137.58(7) . 2_666 ?
O9 Ba1 B3 25.34(9) . . ?
O3 Ba1 B3 71.22(9) 2_666 . ?
O1 Ba1 B3 98.15(9) 2_666 . ?
O3 Ba1 B3 85.13(9) . . ?
O5 Ba1 B3 79.39(9) 2_766 . ?
O4 Ba1 B3 142.41(9) 1_554 . ?
O6 Ba1 B3 132.45(9) . . ?
O7 Ba1 B3 25.73(9) . . ?
O2 Ba1 B3 128.84(8) 2_666 . ?
O9 Ba1 B2 130.19(9) . . ?
O3 Ba1 B2 96.34(9) 2_666 . ?
O1 Ba1 B2 148.46(8) 2_666 . ?
O3 Ba1 B2 24.89(8) . . ?
O5 Ba1 B2 87.53(9) 2_766 . ?
O4 Ba1 B2 83.54(9) 1_554 . ?
O6 Ba1 B2 24.93(8) . . ?
O7 Ba1 B2 83.23(9) . . ?
O2 Ba1 B2 100.61(8) 2_666 . ?
B3 Ba1 B2 108.96(10) . . ?
O9 Ba1 B2 87.91(9) . 2_766 ?
O3 Ba1 B2 144.37(9) 2_666 2_766 ?
O1 Ba1 B2 135.79(9) 2_666 2_766 ?
O3 Ba1 B2 67.62(8) . 2_766 ?
O5 Ba1 B2 24.52(8) 2_766 2_766 ?
O4 Ba1 B2 66.07(9) 1_554 2_766 ?
O6 Ba1 B2 63.81(9) . 2_766 ?
O7 Ba1 B2 75.88(9) . 2_766 ?
O2 Ba1 B2 143.40(8) 2_666 2_766 ?
B3 Ba1 B2 87.71(10) . 2_766 ?
B2 Ba1 B2 63.02(11) . 2_766 ?
O9 Cd1 O5 106.63(10) . 1_444 ?
O9 Cd1 O1 117.56(10) . 1_444 ?
O5 Cd1 O1 122.96(10) 1_444 1_444 ?
O9 Cd1 O4 125.66(10) . 2_656 ?
O5 Cd1 O4 86.96(9) 1_444 2_656 ?
O1 Cd1 O4 94.45(9) 1_444 2_656 ?
O9 Cd1 B1 127.62(11) . 1_444 ?
O5 Cd1 B1 125.55(11) 1_444 1_444 ?
O1 Cd1 B1 28.86(10) 1_444 1_444 ?
O4 Cd1 B1 66.73(10) 2_656 1_444 ?
O9 Cd1 Ba1 102.40(8) . 2_655 ?
O5 Cd1 Ba1 48.50(7) 1_444 2_655 ?
O1 Cd1 Ba1 138.16(7) 1_444 2_655 ?
O4 Cd1 Ba1 49.29(6) 2_656 2_655 ?
B1 Cd1 Ba1 114.51(8) 1_444 2_655 ?
O9 Cd1 Ba1 139.71(8) . 2 ?
O5 Cd1 Ba1 82.36(7) 1_444 2 ?
O1 Cd1 Ba1 40.60(7) 1_444 2 ?
O4 Cd1 Ba1 93.41(6) 2_656 2 ?
B1 Cd1 Ba1 54.59(8) 1_444 2 ?
Ba1 Cd1 Ba1 111.81(3) 2_655 2 ?
O9 Cd1 Ba2 44.98(8) . 2_766 ?
O5 Cd1 Ba2 108.23(7) 1_444 2_766 ?
O1 Cd1 Ba2 128.31(7) 1_444 2_766 ?
O4 Cd1 Ba2 80.68(6) 2_656 2_766 ?
B1 Cd1 Ba2 112.84(8) 1_444 2_766 ?
Ba1 Cd1 Ba2 72.67(3) 2_655 2_766 ?
Ba1 Cd1 Ba2 167.408(10) 2 2_766 ?
O9 Cd1 Ba2 80.59(8) . 2_666 ?
O5 Cd1 Ba2 142.14(7) 1_444 2_666 ?
O1 Cd1 Ba2 36.98(7) 1_444 2_666 ?
O4 Cd1 Ba2 119.59(6) 2_656 2_666 ?
B1 Cd1 Ba2 56.41(8) 1_444 2_666 ?
Ba1 Cd1 Ba2 168.025(10) 2_655 2_666 ?
Ba1 Cd1 Ba2 70.42(3) 2 2_666 ?
Ba2 Cd1 Ba2 102.75(3) 2_766 2_666 ?
B1 O1 Cd1 100.8(2) . 1_666 ?
B1 O1 Ba2 112.1(2) . 2_777 ?
Cd1 O1 Ba2 114.09(10) 1_666 2_777 ?
B1 O1 Ba1 101.4(2) . 2_666 ?
Cd1 O1 Ba1 107.88(10) 1_666 2_666 ?
Ba2 O1 Ba1 118.49(9) 2_777 2_666 ?
O1 B1 O2 119.4(3) . . ?
O1 B1 O4 120.9(3) . . ?
O2 B1 O4 119.8(3) . . ?
O1 B1 Cd1 50.34(16) . 1_666 ?
O2 B1 Cd1 111.1(2) . 1_666 ?
O4 B1 Cd1 106.3(2) . 1_666 ?
O1 B1 Ba1 54.44(17) . 2_666 ?
O2 B1 Ba1 66.84(19) . 2_666 ?
O4 B1 Ba1 165.1(2) . 2_666 ?
Cd1 B1 Ba1 81.52(10) 1_666 2_666 ?
O5 Ba2 O8 80.92(8) . 2_666 ?
O5 Ba2 O2 131.17(8) . 1_665 ?
O8 Ba2 O2 134.56(8) 2_666 1_665 ?
O5 Ba2 O1 85.38(8) . 2_777 ?
O8 Ba2 O1 71.73(7) 2_666 2_777 ?
O2 Ba2 O1 79.21(8) 1_665 2_777 ?
O5 Ba2 O8 102.90(8) . 1_665 ?
O8 Ba2 O8 89.89(7) 2_666 1_665 ?
O2 Ba2 O8 108.16(7) 1_665 1_665 ?
O1 Ba2 O8 158.57(7) 2_777 1_665 ?
O5 Ba2 O9 68.63(8) . 2_766 ?
O8 Ba2 O9 149.43(7) 2_666 2_766 ?
O2 Ba2 O9 69.95(8) 1_665 2_766 ?
O1 Ba2 O9 102.25(8) 2_777 2_766 ?
O8 Ba2 O9 99.17(7) 1_665 2_766 ?
O5 Ba2 O6 48.29(8) . . ?
O8 Ba2 O6 69.61(7) 2_666 . ?
O2 Ba2 O6 154.49(7) 1_665 . ?
O1 Ba2 O6 122.69(7) 2_777 . ?
O8 Ba2 O6 56.83(7) 1_665 . ?
O9 Ba2 O6 91.02(7) 2_766 . ?
O5 Ba2 O7 138.90(8) . 1_665 ?
O8 Ba2 O7 120.53(7) 2_666 1_665 ?
O2 Ba2 O7 60.06(7) 1_665 1_665 ?
O1 Ba2 O7 132.86(8) 2_777 1_665 ?
O8 Ba2 O7 48.24(7) 1_665 1_665 ?
O9 Ba2 O7 86.06(7) 2_766 1_665 ?
O6 Ba2 O7 103.16(7) . 1_665 ?
O5 Ba2 O6 136.66(8) . 2_776 ?
O8 Ba2 O6 57.67(7) 2_666 2_776 ?
O2 Ba2 O6 90.40(8) 1_665 2_776 ?
O1 Ba2 O6 92.50(7) 2_777 2_776 ?
O8 Ba2 O6 67.82(7) 1_665 2_776 ?
O9 Ba2 O6 152.33(7) 2_766 2_776 ?
O6 Ba2 O6 100.61(7) . 2_776 ?
O7 Ba2 O6 66.94(7) 1_665 2_776 ?
O5 Ba2 B3 83.51(9) . 2_766 ?
O8 Ba2 B3 155.47(9) 2_666 2_766 ?
O2 Ba2 B3 69.55(9) 1_665 2_766 ?
O1 Ba2 B3 125.76(9) 2_777 2_766 ?
O8 Ba2 B3 75.24(9) 1_665 2_766 ?
O9 Ba2 B3 25.75(9) 2_766 2_766 ?
O6 Ba2 B3 85.88(9) . 2_766 ?
O7 Ba2 B3 62.91(9) 1_665 2_766 ?
O6 Ba2 B3 129.56(9) 2_776 2_766 ?
O5 Ba2 O7 75.46(8) . 2_766 ?
O8 Ba2 O7 131.10(7) 2_666 2_766 ?
O2 Ba2 O7 91.97(8) 1_665 2_766 ?
O1 Ba2 O7 145.42(7) 2_777 2_766 ?
O8 Ba2 O7 55.78(6) 1_665 2_766 ?
O9 Ba2 O7 44.03(7) 2_766 2_766 ?
O6 Ba2 O7 62.62(7) . 2_766 ?
O7 Ba2 O7 64.06(8) 1_665 2_766 ?
O6 Ba2 O7 121.18(7) 2_776 2_766 ?
B3 Ba2 O7 25.05(9) 2_766 2_766 ?
O5 Ba2 B2 24.45(9) . . ?
O8 Ba2 B2 68.68(8) 2_666 . ?
O2 Ba2 B2 152.89(9) 1_665 . ?
O1 Ba2 B2 100.94(9) 2_777 . ?
O8 Ba2 B2 81.67(9) 1_665 . ?
O9 Ba2 B2 83.72(9) 2_766 . ?
O6 Ba2 B2 24.99(8) . . ?
O7 Ba2 B2 126.17(8) 1_665 . ?
O6 Ba2 B2 116.58(9) 2_776 . ?
B3 Ba2 B2 89.62(10) 2_766 . ?
O7 Ba2 B2 72.39(8) 2_766 . ?
B1 O2 Sc1 120.2(2) . . ?
B1 O2 Ba2 133.2(2) . 1_445 ?
Sc1 O2 Ba2 106.51(10) . 1_445 ?
B1 O2 Ba1 88.4(2) . 2_666 ?
Sc1 O2 Ba1 92.77(9) . 2_666 ?
Ba2 O2 Ba1 92.39(8) 1_445 2_666 ?
O5 B2 O6 118.6(3) . . ?
O5 B2 O3 120.5(3) . . ?
O6 B2 O3 120.8(3) . . ?
O5 B2 Ba2 53.63(17) . . ?
O6 B2 Ba2 69.33(19) . . ?
O3 B2 Ba2 160.6(2) . . ?
O5 B2 Ba1 176.6(2) . . ?
O6 B2 Ba1 62.63(19) . . ?
O3 B2 Ba1 58.12(18) . . ?
Ba2 B2 Ba1 128.79(12) . . ?
O5 B2 Ba1 60.05(18) . 2_766 ?
O6 B2 Ba1 98.4(2) . 2_766 ?
O3 B2 Ba1 107.6(2) . 2_766 ?
Ba2 B2 Ba1 85.73(10) . 2_766 ?
Ba1 B2 Ba1 116.98(11) . 2_766 ?
O7 Sc1 O6 102.79(11) . 2_766 ?
O7 Sc1 O8 86.09(10) . 2_656 ?
O6 Sc1 O8 83.62(10) 2_766 2_656 ?
O7 Sc1 O3 85.23(10) . . ?
O6 Sc1 O3 89.67(10) 2_766 . ?
O8 Sc1 O3 167.58(10) 2_656 . ?
O7 Sc1 O2 87.39(11) . . ?
O6 Sc1 O2 169.36(10) 2_766 . ?
O8 Sc1 O2 94.16(10) 2_656 . ?
O3 Sc1 O2 94.29(10) . . ?
O7 Sc1 O4 171.07(10) . 2_767 ?
O6 Sc1 O4 84.90(10) 2_766 2_767 ?
O8 Sc1 O4 99.40(10) 2_656 2_767 ?
O3 Sc1 O4 90.35(10) . 2_767 ?
O2 Sc1 O4 85.20(10) . 2_767 ?
O7 Sc1 Ba2 60.67(8) . 2_766 ?
O6 Sc1 Ba2 55.65(7) 2_766 2_766 ?
O8 Sc1 Ba2 49.44(7) 2_656 2_766 ?
O3 Sc1 Ba2 118.25(8) . 2_766 ?
O2 Sc1 Ba2 129.56(7) . 2_766 ?
O4 Sc1 Ba2 128.18(7) 2_767 2_766 ?
O7 Sc1 Ba1 49.85(7) . . ?
O6 Sc1 Ba1 73.19(8) 2_766 . ?
O8 Sc1 Ba1 121.00(7) 2_656 . ?
O3 Sc1 Ba1 46.74(7) . . ?
O2 Sc1 Ba1 116.50(8) . . ?
O4 Sc1 Ba1 130.27(7) 2_767 . ?
Ba2 Sc1 Ba1 73.20(3) 2_766 . ?
O7 Sc1 Ba1 68.93(8) . 2_666 ?
O6 Sc1 Ba1 133.29(7) 2_766 2_666 ?
O8 Sc1 Ba1 138.12(7) 2_656 2_666 ?
O3 Sc1 Ba1 44.94(6) . 2_666 ?
O2 Sc1 Ba1 53.23(7) . 2_666 ?
O4 Sc1 Ba1 102.53(7) 2_767 2_666 ?
Ba2 Sc1 Ba1 128.59(2) 2_766 2_666 ?
Ba1 Sc1 Ba1 67.03(2) . 2_666 ?
O7 Sc1 Ba2 121.31(8) . 1_545 ?
O6 Sc1 Ba2 53.95(7) 2_766 1_545 ?
O8 Sc1 Ba2 43.71(7) 2_656 1_545 ?
O3 Sc1 Ba2 137.02(7) . 1_545 ?
O2 Sc1 Ba2 118.03(7) . 1_545 ?
O4 Sc1 Ba2 66.87(7) 2_767 1_545 ?
Ba2 Sc1 Ba2 62.92(2) 2_766 1_545 ?
Ba1 Sc1 Ba2 123.92(2) . 1_545 ?
Ba1 Sc1 Ba2 167.93(2) 2_666 1_545 ?
O7 Sc1 Ba2 51.34(7) . 1_445 ?
O6 Sc1 Ba2 144.95(8) 2_766 1_445 ?
O8 Sc1 Ba2 72.59(7) 2_656 1_445 ?
O3 Sc1 Ba2 108.35(7) . 1_445 ?
O2 Sc1 Ba2 41.98(7) . 1_445 ?
O4 Sc1 Ba2 123.51(7) 2_767 1_445 ?
Ba2 Sc1 Ba2 89.33(2) 2_766 1_445 ?
Ba1 Sc1 Ba2 97.17(3) . 1_445 ?
Ba1 Sc1 Ba2 65.54(3) 2_666 1_445 ?
Ba2 Sc1 Ba2 114.63(3) 1_545 1_445 ?
O7 Sc1 Ba1 139.75(8) . 2_766 ?
O6 Sc1 Ba1 44.91(7) 2_766 2_766 ?
O8 Sc1 Ba1 108.11(7) 2_656 2_766 ?
O3 Sc1 Ba1 73.56(7) . 2_766 ?
O2 Sc1 Ba1 127.19(7) . 2_766 ?
O4 Sc1 Ba1 45.01(7) 2_767 2_766 ?
Ba2 Sc1 Ba1 99.82(2) 2_766 2_766 ?
Ba1 Sc1 Ba1 92.24(2) . 2_766 ?
Ba1 Sc1 Ba1 112.68(3) 2_666 2_766 ?
Ba2 Sc1 Ba1 64.52(3) 1_545 2_766 ?
Ba2 Sc1 Ba1 168.462(19) 1_445 2_766 ?
B2 O3 Sc1 128.5(2) . . ?
B2 O3 Ba1 123.1(2) . 2_666 ?
Sc1 O3 Ba1 102.11(9) . 2_666 ?
B2 O3 Ba1 97.0(2) . . ?
Sc1 O3 Ba1 99.96(9) . . ?
Ba1 O3 Ba1 98.13(8) 2_666 . ?
B2 O6 Sc1 134.7(2) . 2_766 ?
B2 O6 Ba1 92.4(2) . . ?
Sc1 O6 Ba1 104.36(10) 2_766 . ?
B2 O6 Ba2 85.7(2) . . ?
Sc1 O6 Ba2 89.69(9) 2_766 . ?
Ba1 O6 Ba2 161.62(10) . . ?
B2 O6 Ba2 130.4(2) . 2_776 ?
Sc1 O6 Ba2 92.47(9) 2_766 2_776 ?
Ba1 O6 Ba2 88.08(7) . 2_776 ?
Ba2 O6 Ba2 79.39(7) . 2_776 ?
B2 O5 Cd1 115.0(2) . 1_666 ?
B2 O5 Ba2 101.9(2) . . ?
Cd1 O5 Ba2 133.43(11) 1_666 . ?
B2 O5 Ba1 95.4(2) . 2_766 ?
Cd1 O5 Ba1 97.19(9) 1_666 2_766 ?
Ba2 O5 Ba1 106.86(9) . 2_766 ?
B3 O8 Sc1 125.6(2) . 2_656 ?
B3 O8 Ba2 127.7(2) . 2_666 ?
Sc1 O8 Ba2 103.74(9) 2_656 2_666 ?
B3 O8 Ba2 99.8(2) . 1_445 ?
Sc1 O8 Ba2 96.10(9) 2_656 1_445 ?
Ba2 O8 Ba2 90.11(7) 2_666 1_445 ?
B3 O7 Sc1 157.7(2) . . ?
B3 O7 Ba1 88.2(2) . . ?
Sc1 O7 Ba1 96.99(9) . . ?
B3 O7 Ba2 89.7(2) . 1_445 ?
Sc1 O7 Ba2 96.52(9) . 1_445 ?
Ba1 O7 Ba2 149.06(10) . 1_445 ?
B3 O7 Ba2 72.87(19) . 2_766 ?
Sc1 O7 Ba2 85.17(9) . 2_766 ?
Ba1 O7 Ba2 92.86(7) . 2_766 ?
Ba2 O7 Ba2 115.94(8) 1_445 2_766 ?
B1 O4 Sc1 129.3(2) . 2_767 ?
B1 O4 Cd1 105.0(2) . 2_656 ?
Sc1 O4 Cd1 106.36(10) 2_767 2_656 ?
B1 O4 Ba1 114.9(2) . 1_556 ?
Sc1 O4 Ba1 102.46(9) 2_767 1_556 ?
Cd1 O4 Ba1 92.36(8) 2_656 1_556 ?
B3 O9 Cd1 115.1(2) . . ?
B3 O9 Ba1 97.0(2) . . ?
Cd1 O9 Ba1 140.44(13) . . ?
B3 O9 Ba2 81.0(2) . 2_766 ?
Cd1 O9 Ba2 105.24(11) . 2_766 ?
Ba1 O9 Ba2 101.94(9) . 2_766 ?
O9 B3 O7 117.4(3) . . ?
O9 B3 O8 120.9(3) . . ?
O7 B3 O8 121.5(3) . . ?
O9 B3 Ba2 73.2(2) . 2_766 ?
O7 B3 Ba2 82.08(19) . 2_766 ?
O8 B3 Ba2 110.4(2) . 2_766 ?
O9 B3 Ba1 57.63(18) . . ?
O7 B3 Ba1 66.07(18) . . ?
O8 B3 Ba1 158.6(2) . . ?
Ba2 B3 Ba1 90.01(10) 2_766 . ?
O9 B3 Ba2 175.3(3) . 1_445 ?
O7 B3 Ba2 65.89(18) . 1_445 ?
O8 B3 Ba2 56.19(17) . 1_445 ?
Ba2 B3 Ba2 111.03(11) 2_766 1_445 ?
Ba1 B3 Ba2 123.39(12) . 1_445 ?

loop_
_geom_bond_atom_site_label_1
_geom_bond_atom_site_label_2
_geom_bond_distance
_geom_bond_site_symmetry_2
_geom_bond_publ_flag
Ba1 O9 2.704(3) . ?
Ba1 O3 2.731(2) 2_666 ?
Ba1 O1 2.735(3) 2_666 ?
Ba1 O3 2.790(3) . ?
Ba1 O5 2.867(3) 2_766 ?
Ba1 O4 2.881(3) 1_554 ?
Ba1 O6 2.898(3) . ?
Ba1 O7 2.905(3) . ?
Ba1 O2 3.031(3) 2_666 ?
Ba1 B3 3.177(4) . ?
Ba1 B2 3.261(4) . ?
Ba1 B2 3.294(4) 2_766 ?
Cd1 O9 2.120(3) . ?
Cd1 O5 2.158(3) 1_444 ?
Cd1 O1 2.197(3) 1_444 ?
Cd1 O4 2.358(3) 2_656 ?
Cd1 B1 2.803(4) 1_444 ?
Cd1 Ba2 4.1196(14) 2_766 ?
Cd1 Ba2 4.1464(12) 2_666 ?
O1 B1 1.377(5) . ?
O1 Ba2 2.732(3) 2_777 ?
B1 O2 1.382(5) . ?
B1 O4 1.386(5) . ?
Ba2 O5 2.672(3) . ?
Ba2 O8 2.696(3) 2_666 ?
Ba2 O2 2.709(3) 1_665 ?
Ba2 O8 2.819(3) 1_665 ?
Ba2 O9 3.018(3) 2_766 ?
Ba2 O6 3.046(3) . ?
Ba2 O7 3.052(3) 1_665 ?
Ba2 O6 3.067(3) 2_776 ?
Ba2 B3 3.115(4) 2_766 ?
Ba2 O7 3.228(3) 2_766 ?
Ba2 B2 3.246(4) . ?
O2 Sc1 2.116(3) . ?
B2 O5 1.373(5) . ?
B2 O6 1.375(5) . ?
B2 O3 1.382(5) . ?
Sc1 O7 2.079(3) . ?
Sc1 O6 2.098(3) 2_766 ?
Sc1 O8 2.099(2) 2_656 ?
Sc1 O3 2.103(3) . ?
Sc1 O4 2.190(3) 2_767 ?
O8 B3 1.380(5) . ?
O7 B3 1.380(5) . ?
O9 B3 1.370(5) . ?
